data_4315151
loop_
_publ_author_name
'Sayandev Chatterjee'
'Jeanette A. Krause'
'William B. Connick'
'Caroline Genre'
'Alexandre Rodrigue-Witchel'
'Christian Reber'

_publ_contact_author_address
;     Department of Chemistry
      University of Cincinnati
      Cincinnati, OH 45221-0172 USA
;
_publ_contact_author_email bill.connick@uc.edu
_publ_contact_author_fax '513 556 9239'
_publ_contact_author_name 'Dr. William B. Connick'
_publ_contact_author_phone '513 556 0148'
_publ_section_title
;
 Interaction of SbCl52- and Thioether Groups at the Open Coordination
 Sites of Platinum(II) Diimine Complexes
;
_journal_name_full 'Inorganic Chemistry'
_journal_page_first 2808
_journal_page_last 2815
_journal_paper_doi 10.1021/ic9021917
_journal_volume 49
_journal_year 2010
_chemical_formula_moiety 'C16 H20 N2 S3 Pt, Sb Cl4, Sb Cl3, Cl'
_chemical_formula_sum 'C16 H20 Cl8 N2 Pt S3 Sb2'
_chemical_formula_weight 1058.71
_chemical_name_systematic
; 
 ? 
;
_space_group_IT_number 2
_symmetry_cell_setting triclinic
_symmetry_space_group_name_Hall '-P 1'
_symmetry_space_group_name_H-M 'P -1'
_atom_sites_solution_hydrogens geom
_atom_sites_solution_primary direct
_atom_sites_solution_secondary difmap
_audit_creation_method SHELXL-97
_cell_angle_alpha 104.751(1)
_cell_angle_beta 95.230(1)
_cell_angle_gamma 109.032(1)
_cell_formula_units_Z 2
_cell_length_a 10.9771(9)
_cell_length_b 11.7655(10)
_cell_length_c 12.3481(10)
_cell_measurement_reflns_used 5212
_cell_measurement_temperature 150(2)
_cell_measurement_theta_max 31.12
_cell_measurement_theta_min 2.36
_cell_volume 1431.2(2)
_computing_cell_refinement 'SAINT v7.23A'
_computing_data_collection 'APEX2 v2.0-2'
_computing_data_reduction 'SAINT v7.23A'
_computing_molecular_graphics 'Bruker SHELXTL v6.14'
_computing_publication_material 'Bruker SHELXTL v6.14'
_computing_structure_refinement 'Bruker SHELXTL v6.14'
_computing_structure_solution 'Bruker SHELXTL v6.14'
_diffrn_ambient_temperature 150(2)
_diffrn_measured_fraction_theta_full 0.993
_diffrn_measured_fraction_theta_max 0.993
_diffrn_measurement_device_type 'Bruker Platinum 200'
_diffrn_measurement_method '\w scans'
_diffrn_radiation_monochromator 'Si-<111> channel cut crystal'
_diffrn_radiation_source synchrotron
_diffrn_radiation_type synchrotron
_diffrn_radiation_wavelength 0.77490
_diffrn_reflns_av_R_equivalents 0.0334
_diffrn_reflns_av_sigmaI/netI 0.0388
_diffrn_reflns_limit_h_max 14
_diffrn_reflns_limit_h_min -14
_diffrn_reflns_limit_k_max 15
_diffrn_reflns_limit_k_min -15
_diffrn_reflns_limit_l_max 16
_diffrn_reflns_limit_l_min -16
_diffrn_reflns_number 16259
_diffrn_reflns_theta_full 31.10
_diffrn_reflns_theta_max 31.10
_diffrn_reflns_theta_min 1.89
_exptl_absorpt_coefficient_mu 9.616
_exptl_absorpt_correction_T_max 0.8309
_exptl_absorpt_correction_T_min 0.3916
_exptl_absorpt_correction_type multi-scan
_exptl_absorpt_process_details 'SADABS v2.10 (Sheldrick)'
_exptl_crystal_colour yellow
_exptl_crystal_density_diffrn 2.457
_exptl_crystal_density_method 'not measured'
_exptl_crystal_description blade
_exptl_crystal_F_000 988
_exptl_crystal_size_max 0.12
_exptl_crystal_size_mid 0.04
_exptl_crystal_size_min 0.02
_refine_diff_density_max 1.696
_refine_diff_density_min -2.044
_refine_diff_density_rms 0.146
_refine_ls_extinction_method none
_refine_ls_goodness_of_fit_ref 1.067
_refine_ls_hydrogen_treatment constr
_refine_ls_matrix_type full
_refine_ls_number_parameters 289
_refine_ls_number_reflns 7053
_refine_ls_number_restraints 0
_refine_ls_restrained_S_all 1.067
_refine_ls_R_factor_all 0.0289
_refine_ls_R_factor_gt 0.0271
_refine_ls_shift/su_max 0.001
_refine_ls_shift/su_mean 0.000
_refine_ls_structure_factor_coef Fsqd
_refine_ls_weighting_details 'calc w=1/[\s^2^(Fo^2^)+(0.0382P)^2^+0.5852P] where P=(Fo^2^+2Fc^2^)/3'
_refine_ls_weighting_scheme calc
_refine_ls_wR_factor_gt 0.0706
_refine_ls_wR_factor_ref 0.0717
_reflns_number_gt 6668
_reflns_number_total 7053
_reflns_threshold_expression >2\s(I)
_cod_data_source_file ic9021917_si_002_1.cif
_cod_data_source_block bpyPtttcnSb4Cl16
_cod_depositor_comments
;
The following automatic conversions were performed:

'_symmetry_cell_setting' value 'Triclinic' changed to 'triclinic'
according to the built-in table from CIF Core dictionary named
'cif_core.dic' version 2.4.1 from 2010-06-29.

Automatic conversion script
Id: cif_fix_values 1646 2011-03-28 12:23:43Z adriana 

2021-04-13
Z value and formula fixed to values more according to usual
chemical conventions.                 miguel
;
_cod_original_formula_sum 'C32 H40 Cl16 N4 Pt2 S6 Sb4'
_cod_original_formula_weight 2117.42
_cod_original_formula_moiety '2(C16 H20 N2 S3 Pt), Sb4 Cl16'
_cod_original_formula_units_Z 1
_cod_database_code 4315151

loop_
_symmetry_equiv_pos_as_xyz
'x, y, z'
'-x, -y, -z'

loop_
_atom_site_label
_atom_site_type_symbol
_atom_site_fract_x
_atom_site_fract_y
_atom_site_fract_z
_atom_site_U_iso_or_equiv
_atom_site_adp_type
_atom_site_occupancy
_atom_site_symmetry_multiplicity
_atom_site_calc_flag
_atom_site_refinement_flags
_atom_site_disorder_assembly
_atom_site_disorder_group
Pt Pt 0.591324(12) 0.824705(12) 0.638289(11) 0.02123(5) Uani 1 1 d . . .
S1 S 0.80479(8) 0.91079(8) 0.72468(7) 0.02402(17) Uani 1 1 d . . .
S2 S 0.53978(9) 0.77948(8) 0.79894(8) 0.02521(17) Uani 1 1 d . . .
S3 S 0.64478(10) 0.58469(9) 0.59256(8) 0.02956(19) Uani 1 1 d . . .
N1 N 0.6184(3) 0.8870(3) 0.4990(3) 0.0239(6) Uani 1 1 d . . .
N2 N 0.4017(3) 0.7572(3) 0.5527(3) 0.0253(6) Uani 1 1 d . . .
C1 C 0.7295(4) 0.9659(4) 0.4836(3) 0.0290(7) Uani 1 1 d . . .
H1 H 0.8062 0.9959 0.5407 0.035 Uiso 1 1 calc R . .
C2 C 0.7370(4) 1.0054(4) 0.3878(4) 0.0340(8) Uani 1 1 d . . .
H2 H 0.8175 1.0616 0.3791 0.041 Uiso 1 1 calc R . .
C3 C 0.6262(5) 0.9625(4) 0.3051(4) 0.0372(9) Uani 1 1 d . . .
H3 H 0.6294 0.9882 0.2380 0.045 Uiso 1 1 calc R . .
C4 C 0.5110(5) 0.8821(4) 0.3203(3) 0.0354(9) Uani 1 1 d . . .
H4 H 0.4336 0.8517 0.2638 0.043 Uiso 1 1 calc R . .
C5 C 0.5082(4) 0.8456(3) 0.4183(3) 0.0275(7) Uani 1 1 d . . .
C6 C 0.3891(4) 0.7672(3) 0.4455(3) 0.0295(8) Uani 1 1 d . . .
C7 C 0.2679(4) 0.7102(4) 0.3724(4) 0.0383(9) Uani 1 1 d . . .
H7 H 0.2602 0.7134 0.2961 0.046 Uiso 1 1 calc R . .
C8 C 0.1580(5) 0.6485(4) 0.4114(4) 0.0437(11) Uani 1 1 d . . .
H8 H 0.0742 0.6098 0.3625 0.052 Uiso 1 1 calc R . .
C9 C 0.1724(4) 0.6445(4) 0.5214(4) 0.0389(10) Uani 1 1 d . . .
H9 H 0.0979 0.6050 0.5504 0.047 Uiso 1 1 calc R . .
C10 C 0.2955(4) 0.6980(4) 0.5902(4) 0.0331(8) Uani 1 1 d . . .
H10 H 0.3051 0.6927 0.6658 0.040 Uiso 1 1 calc R . .
C11 C 0.8067(4) 0.9115(4) 0.8733(3) 0.0277(7) Uani 1 1 d . . .
H11A H 0.8284 0.8392 0.8842 0.033 Uiso 1 1 calc R . .
H11B H 0.8753 0.9900 0.9242 0.033 Uiso 1 1 calc R . .
C12 C 0.6746(4) 0.9026(4) 0.9046(3) 0.0272(7) Uani 1 1 d . . .
H12A H 0.6637 0.9845 0.9130 0.033 Uiso 1 1 calc R . .
H12B H 0.6720 0.8858 0.9791 0.033 Uiso 1 1 calc R . .
C13 C 0.5722(4) 0.6402(4) 0.8111(3) 0.0299(8) Uani 1 1 d . . .
H13A H 0.6641 0.6676 0.8509 0.036 Uiso 1 1 calc R . .
H13B H 0.5146 0.6020 0.8594 0.036 Uiso 1 1 calc R . .
C14 C 0.5520(4) 0.5396(4) 0.6991(3) 0.0323(8) Uani 1 1 d . . .
H14A H 0.4575 0.5055 0.6643 0.039 Uiso 1 1 calc R . .
H14B H 0.5730 0.4698 0.7167 0.039 Uiso 1 1 calc R . .
C15 C 0.8124(4) 0.6620(4) 0.6715(3) 0.0293(7) Uani 1 1 d . . .
H15A H 0.8127 0.6629 0.7519 0.035 Uiso 1 1 calc R . .
H15B H 0.8649 0.6119 0.6396 0.035 Uiso 1 1 calc R . .
C16 C 0.8775(4) 0.7955(4) 0.6688(3) 0.0282(7) Uani 1 1 d . . .
H16A H 0.8824 0.7922 0.5884 0.034 Uiso 1 1 calc R . .
H16B H 0.9688 0.8276 0.7114 0.034 Uiso 1 1 calc R . .
Sb1 Sb 0.15488(2) 0.65039(2) 0.961246(19) 0.02220(6) Uani 1 1 d . . .
Sb2 Sb 0.13799(2) 0.28769(2) 0.82152(2) 0.02342(6) Uani 1 1 d . . .
Cl1 Cl 0.15619(10) 0.79787(9) 1.15101(8) 0.03232(19) Uani 1 1 d . . .
Cl2 Cl 0.15621(12) 0.80985(9) 0.87140(9) 0.0398(2) Uani 1 1 d . . .
Cl3 Cl 0.38835(10) 0.73329(12) 1.01930(9) 0.0417(2) Uani 1 1 d . . .
Cl4 Cl 0.12388(9) 0.09185(8) 0.86019(8) 0.02892(18) Uani 1 1 d . . .
Cl5 Cl 0.06924(11) 0.17829(10) 0.61722(8) 0.0354(2) Uani 1 1 d . . .
Cl6 Cl 0.36652(10) 0.33797(10) 0.83112(12) 0.0448(3) Uani 1 1 d . . .
Cl7 Cl 0.18282(10) 0.51647(9) 0.75490(8) 0.0351(2) Uani 1 1 d . . .
Cl8 Cl 0.15280(11) 0.43473(12) 1.06801(10) 0.0466(3) Uani 1 1 d . . .

loop_
_atom_site_aniso_label
_atom_site_aniso_U_11
_atom_site_aniso_U_22
_atom_site_aniso_U_33
_atom_site_aniso_U_23
_atom_site_aniso_U_13
_atom_site_aniso_U_12
Pt 0.02059(8) 0.02339(8) 0.02103(8) 0.00842(5) 0.00261(5) 0.00872(5)
S1 0.0215(4) 0.0274(4) 0.0223(4) 0.0091(3) 0.0028(3) 0.0070(3)
S2 0.0228(4) 0.0304(4) 0.0244(4) 0.0112(3) 0.0053(3) 0.0098(3)
S3 0.0305(5) 0.0301(4) 0.0282(4) 0.0086(4) 0.0070(4) 0.0108(4)
N1 0.0295(15) 0.0244(14) 0.0243(14) 0.0113(11) 0.0083(12) 0.0141(12)
N2 0.0239(15) 0.0240(14) 0.0280(15) 0.0087(12) 0.0001(12) 0.0095(12)
C1 0.0308(19) 0.0327(18) 0.0296(18) 0.0133(15) 0.0079(15) 0.0155(15)
C2 0.042(2) 0.037(2) 0.039(2) 0.0206(17) 0.0192(18) 0.0231(18)
C3 0.055(3) 0.046(2) 0.0289(19) 0.0198(17) 0.0177(19) 0.033(2)
C4 0.046(2) 0.042(2) 0.0271(19) 0.0139(17) 0.0051(17) 0.0258(19)
C5 0.036(2) 0.0261(16) 0.0255(17) 0.0080(14) 0.0037(15) 0.0191(15)
C6 0.033(2) 0.0249(17) 0.0309(19) 0.0079(14) -0.0023(15) 0.0141(15)
C7 0.040(2) 0.034(2) 0.036(2) 0.0108(17) -0.0103(18) 0.0112(17)
C8 0.036(2) 0.033(2) 0.056(3) 0.0144(19) -0.014(2) 0.0095(17)
C9 0.0268(19) 0.035(2) 0.054(3) 0.0179(19) -0.0009(18) 0.0101(16)
C10 0.0268(19) 0.0316(19) 0.042(2) 0.0150(17) 0.0031(16) 0.0105(15)
C11 0.0252(17) 0.0356(19) 0.0207(16) 0.0089(14) 0.0024(14) 0.0092(15)
C12 0.0254(17) 0.0322(18) 0.0217(16) 0.0070(14) 0.0036(14) 0.0084(14)
C13 0.034(2) 0.0325(18) 0.0273(18) 0.0153(15) 0.0078(15) 0.0120(15)
C14 0.036(2) 0.0262(17) 0.035(2) 0.0120(15) 0.0109(17) 0.0086(15)
C15 0.0312(19) 0.0339(19) 0.0277(18) 0.0110(15) 0.0061(15) 0.0166(16)
C16 0.0253(17) 0.0377(19) 0.0257(17) 0.0106(15) 0.0074(14) 0.0153(15)
Sb1 0.02246(12) 0.02352(11) 0.02432(12) 0.01043(9) 0.00425(9) 0.01068(9)
Sb2 0.02560(12) 0.02393(11) 0.02482(12) 0.01028(9) 0.00587(9) 0.01173(9)
Cl1 0.0345(5) 0.0369(5) 0.0311(4) 0.0105(4) 0.0053(4) 0.0201(4)
Cl2 0.0586(7) 0.0291(4) 0.0345(5) 0.0148(4) 0.0000(5) 0.0177(4)
Cl3 0.0228(4) 0.0694(7) 0.0310(5) 0.0135(5) 0.0060(4) 0.0153(4)
Cl4 0.0294(4) 0.0277(4) 0.0336(4) 0.0161(3) 0.0040(3) 0.0107(3)
Cl5 0.0460(6) 0.0389(5) 0.0266(4) 0.0109(4) 0.0074(4) 0.0211(4)
Cl6 0.0261(5) 0.0381(5) 0.0768(8) 0.0279(5) 0.0103(5) 0.0119(4)
Cl7 0.0404(5) 0.0319(4) 0.0333(5) 0.0140(4) 0.0065(4) 0.0105(4)
Cl8 0.0389(6) 0.0614(7) 0.0402(6) 0.0267(5) -0.0015(5) 0.0127(5)

loop_
_atom_type_symbol
_atom_type_description
_atom_type_scat_dispersion_real
_atom_type_scat_dispersion_imag
_atom_type_scat_source
C C -0.0020 0.0020 'International Tables Vol C Tables 4.2.6.8 and 6.1.1.4'
H H 0.0000 0.0000 'International Tables Vol C Tables 4.2.6.8 and 6.1.1.4'
N N -0.0031 0.0040 'International Tables Vol C Tables 4.2.6.8 and 6.1.1.4'
S S 0.1206 0.1480 'International Tables Vol C Tables 4.2.6.8 and 6.1.1.4'
Pt Pt -2.9671 9.6560 'International Tables Vol C Tables 4.2.6.8 and 6.1.1.4'
Sb Sb -0.7961 1.8109 'International Tables Vol C Tables 4.2.6.8 and 6.1.1.4'
Cl Cl 0.1408 0.1896 'International Tables Vol C Tables 4.2.6.8 and 6.1.1.4'

loop_
_geom_angle_atom_site_label_1
_geom_angle_atom_site_label_2
_geom_angle_atom_site_label_3
_geom_angle
_geom_angle_site_symmetry_1
_geom_angle_site_symmetry_3
_geom_angle_publ_flag
N2 Pt N1 79.75(13) . . ?
N2 Pt S2 95.28(9) . . ?
N1 Pt S2 169.37(8) . . ?
N2 Pt S1 175.30(9) . . ?
N1 Pt S1 95.86(9) . . ?
S2 Pt S1 88.77(3) . . ?
N2 Pt S3 100.09(8) . . ?
N1 Pt S3 107.24(8) . . ?
S2 Pt S3 82.80(3) . . ?
S1 Pt S3 82.76(3) . . ?
C16 S1 C11 103.06(17) . . ?
C16 S1 Pt 106.31(13) . . ?
C11 S1 Pt 105.90(12) . . ?
C12 S2 C13 100.48(18) . . ?
C12 S2 Pt 100.58(13) . . ?
C13 S2 Pt 111.65(13) . . ?
C15 S3 C14 103.30(19) . . ?
C15 S3 Pt 93.74(12) . . ?
C14 S3 Pt 90.72(13) . . ?
C1 N1 C5 118.9(3) . . ?
C1 N1 Pt 126.7(3) . . ?
C5 N1 Pt 114.4(3) . . ?
C10 N2 C6 119.8(3) . . ?
C10 N2 Pt 125.7(3) . . ?
C6 N2 Pt 114.2(3) . . ?
N1 C1 C2 122.3(4) . . ?
C3 C2 C1 119.0(4) . . ?
C4 C3 C2 119.2(4) . . ?
C3 C4 C5 119.6(4) . . ?
N1 C5 C4 120.8(4) . . ?
N1 C5 C6 115.4(3) . . ?
C4 C5 C6 123.7(4) . . ?
N2 C6 C7 120.4(4) . . ?
N2 C6 C5 115.1(3) . . ?
C7 C6 C5 124.5(4) . . ?
C6 C7 C8 119.6(4) . . ?
C9 C8 C7 118.8(4) . . ?
C8 C9 C10 119.8(4) . . ?
N2 C10 C9 121.5(4) . . ?
C12 C11 S1 110.5(2) . . ?
C11 C12 S2 112.4(3) . . ?
C14 C13 S2 115.4(3) . . ?
C13 C14 S3 117.8(3) . . ?
C16 C15 S3 114.1(3) . . ?
C15 C16 S1 118.8(3) . . ?
Cl3 Sb1 Cl2 93.08(4) . . ?
Cl3 Sb1 Cl1 85.19(4) . . ?
Cl2 Sb1 Cl1 89.92(3) . . ?
Cl3 Sb1 Cl7 88.80(4) . . ?
Cl2 Sb1 Cl7 85.63(3) . . ?
Cl1 Sb1 Cl7 172.32(3) . . ?
Cl3 Sb1 Cl8 87.19(4) . . ?
Cl2 Sb1 Cl8 177.52(4) . . ?
Cl1 Sb1 Cl8 92.56(3) . . ?
Cl7 Sb1 Cl8 91.91(3) . . ?
Cl6 Sb2 Cl4 88.91(3) . . ?
Cl6 Sb2 Cl5 97.48(4) . . ?
Cl4 Sb2 Cl5 90.78(3) . . ?
Cl6 Sb2 Cl7 84.53(3) . . ?
Cl4 Sb2 Cl7 171.64(3) . . ?
Cl5 Sb2 Cl7 84.97(3) . . ?
Cl6 Sb2 Cl8 96.86(4) . . ?
Cl4 Sb2 Cl8 95.70(3) . . ?
Cl5 Sb2 Cl8 164.37(3) . . ?
Cl7 Sb2 Cl8 90.23(3) . . ?
Cl6 Sb2 Cl1 168.91(4) . 2_567 ?
Cl4 Sb2 Cl1 82.67(3) . 2_567 ?
Cl5 Sb2 Cl1 89.86(3) . 2_567 ?
Cl7 Sb2 Cl1 104.47(3) . 2_567 ?
Cl8 Sb2 Cl1 76.93(3) . 2_567 ?
Sb1 Cl7 Sb2 93.28(3) . . ?
Sb2 Cl8 Sb1 83.17(3) . . ?

loop_
_geom_bond_atom_site_label_1
_geom_bond_atom_site_label_2
_geom_bond_distance
_geom_bond_site_symmetry_2
_geom_bond_publ_flag
Pt N2 2.043(3) . ?
Pt N1 2.044(3) . ?
Pt S2 2.2549(9) . ?
Pt S1 2.2585(9) . ?
Pt S3 2.9944(10) . ?
S1 C16 1.811(4) . ?
S1 C11 1.832(4) . ?
S2 C12 1.811(4) . ?
S2 C13 1.824(4) . ?
S3 C15 1.814(4) . ?
S3 C14 1.816(4) . ?
N1 C1 1.334(5) . ?
N1 C5 1.358(5) . ?
N2 C10 1.338(5) . ?
N2 C6 1.357(5) . ?
C1 C2 1.376(5) . ?
C2 C3 1.374(6) . ?
C3 C4 1.372(7) . ?
C4 C5 1.383(5) . ?
C5 C6 1.458(6) . ?
C6 C7 1.388(5) . ?
C7 C8 1.388(7) . ?
C8 C9 1.368(7) . ?
C9 C10 1.382(6) . ?
C11 C12 1.513(5) . ?
C13 C14 1.517(6) . ?
C15 C16 1.509(5) . ?
Sb1 Cl3 2.3899(10) . ?
Sb1 Cl2 2.4075(9) . ?
Sb1 Cl1 2.5315(10) . ?
Sb1 Cl7 2.7353(11) . ?
Sb1 Cl8 3.1380(12) . ?
Sb2 Cl6 2.3662(11) . ?
Sb2 Cl4 2.4295(9) . ?
Sb2 Cl5 2.4405(10) . ?
Sb2 Cl7 2.9158(10) . ?
Sb2 Cl8 3.0542(13) . ?
Sb2 Cl1 3.1321(11) 2_567 ?

loop_
_geom_torsion_atom_site_label_1
_geom_torsion_atom_site_label_2
_geom_torsion_atom_site_label_3
_geom_torsion_atom_site_label_4
_geom_torsion
_geom_torsion_site_symmetry_1
_geom_torsion_site_symmetry_2
_geom_torsion_site_symmetry_3
_geom_torsion_site_symmetry_4
_geom_torsion_publ_flag
N2 Pt S1 C16 -108.3(11) . . . . ?
N1 Pt S1 C16 -87.46(15) . . . . ?
S2 Pt S1 C16 102.13(13) . . . . ?
S3 Pt S1 C16 19.23(13) . . . . ?
N2 Pt S1 C11 142.5(11) . . . . ?
N1 Pt S1 C11 163.38(15) . . . . ?
S2 Pt S1 C11 -7.03(14) . . . . ?
S3 Pt S1 C11 -89.93(14) . . . . ?
N2 Pt S2 C12 -150.05(15) . . . . ?
N1 Pt S2 C12 -88.5(5) . . . . ?
S1 Pt S2 C12 27.56(13) . . . . ?
S3 Pt S2 C12 110.42(13) . . . . ?
N2 Pt S2 C13 104.10(17) . . . . ?
N1 Pt S2 C13 165.7(5) . . . . ?
S1 Pt S2 C13 -78.30(15) . . . . ?
S3 Pt S2 C13 4.56(15) . . . . ?
N2 Pt S3 C15 179.44(16) . . . . ?
N1 Pt S3 C15 97.14(16) . . . . ?
S2 Pt S3 C15 -86.44(13) . . . . ?
S1 Pt S3 C15 3.23(13) . . . . ?
N2 Pt S3 C14 -77.18(17) . . . . ?
N1 Pt S3 C14 -159.48(17) . . . . ?
S2 Pt S3 C14 16.93(14) . . . . ?
S1 Pt S3 C14 106.61(14) . . . . ?
N2 Pt N1 C1 171.1(3) . . . . ?
S2 Pt N1 C1 108.2(5) . . . . ?
S1 Pt N1 C1 -7.2(3) . . . . ?
S3 Pt N1 C1 -91.5(3) . . . . ?
N2 Pt N1 C5 -6.0(2) . . . . ?
S2 Pt N1 C5 -68.9(6) . . . . ?
S1 Pt N1 C5 175.7(2) . . . . ?
S3 Pt N1 C5 91.5(2) . . . . ?
N1 Pt N2 C10 -175.6(3) . . . . ?
S2 Pt N2 C10 -5.1(3) . . . . ?
S1 Pt N2 C10 -154.5(9) . . . . ?
S3 Pt N2 C10 78.5(3) . . . . ?
N1 Pt N2 C6 9.7(2) . . . . ?
S2 Pt N2 C6 -179.8(2) . . . . ?
S1 Pt N2 C6 30.8(12) . . . . ?
S3 Pt N2 C6 -96.2(2) . . . . ?
C5 N1 C1 C2 -1.0(5) . . . . ?
Pt N1 C1 C2 -178.0(3) . . . . ?
N1 C1 C2 C3 0.1(6) . . . . ?
C1 C2 C3 C4 0.4(6) . . . . ?
C2 C3 C4 C5 -0.1(6) . . . . ?
C1 N1 C5 C4 1.4(5) . . . . ?
Pt N1 C5 C4 178.7(3) . . . . ?
C1 N1 C5 C6 -175.7(3) . . . . ?
Pt N1 C5 C6 1.6(4) . . . . ?
C3 C4 C5 N1 -0.9(6) . . . . ?
C3 C4 C5 C6 175.9(4) . . . . ?
C10 N2 C6 C7 -3.6(5) . . . . ?
Pt N2 C6 C7 171.4(3) . . . . ?
C10 N2 C6 C5 173.3(3) . . . . ?
Pt N2 C6 C5 -11.6(4) . . . . ?
N1 C5 C6 N2 6.7(5) . . . . ?
C4 C5 C6 N2 -170.3(3) . . . . ?
N1 C5 C6 C7 -176.5(4) . . . . ?
C4 C5 C6 C7 6.5(6) . . . . ?
N2 C6 C7 C8 3.5(6) . . . . ?
C5 C6 C7 C8 -173.2(4) . . . . ?
C6 C7 C8 C9 -0.6(7) . . . . ?
C7 C8 C9 C10 -1.9(7) . . . . ?
C6 N2 C10 C9 1.0(6) . . . . ?
Pt N2 C10 C9 -173.4(3) . . . . ?
C8 C9 C10 N2 1.8(6) . . . . ?
C16 S1 C11 C12 -132.3(3) . . . . ?
Pt S1 C11 C12 -20.9(3) . . . . ?
S1 C11 C12 S2 47.5(3) . . . . ?
C13 S2 C12 C11 64.8(3) . . . . ?
Pt S2 C12 C11 -49.8(3) . . . . ?
C12 S2 C13 C14 -139.0(3) . . . . ?
Pt S2 C13 C14 -33.1(3) . . . . ?
S2 C13 C14 S3 57.4(4) . . . . ?
C15 S3 C14 C13 51.1(3) . . . . ?
Pt S3 C14 C13 -42.9(3) . . . . ?
C14 S3 C15 C16 -122.9(3) . . . . ?
Pt S3 C15 C16 -31.2(3) . . . . ?
S3 C15 C16 S1 59.7(4) . . . . ?
C11 S1 C16 C15 59.4(3) . . . . ?
Pt S1 C16 C15 -51.7(3) . . . . ?
